data_4503429
loop_
_publ_author_name
'Yang, Jin'
'Ma, Jian-Fang'
'Liu, Ying-Ying'
'Ma, Ji-Cheng'
'Batten, Stuart R.'

_publ_section_title
;
 A Series of Cu(II) Complexes Based on Different Bis(imidazole) Ligands
 and Organic Acids: Formation of Water Clusters and Fixation of
 Atmospheric Carbon Dioxide
;
_journal_issue 12
_journal_name_full 'Crystal Growth &amp; Design'
_journal_page_first 4383
_journal_paper_doi 10.1021/cg701119g
_journal_volume 8
_journal_year 2008
_chemical_formula_moiety 'C40 H30 Cu N8 O4, 2(H2 O)'
_chemical_formula_sum 'C40 H34 Cu N8 O6'
_chemical_formula_weight 786.29
_chemical_name_systematic
;
 ?
;
_space_group_IT_number 2
_symmetry_cell_setting triclinic
_symmetry_space_group_name_Hall '-P 1'
_symmetry_space_group_name_H-M 'P -1'
_atom_sites_solution_hydrogens geom
_atom_sites_solution_primary direct
_atom_sites_solution_secondary difmap
_audit_creation_method SHELXL-97
_cell_angle_alpha 110.52(3)
_cell_angle_beta 103.40(3)
_cell_angle_gamma 91.34(3)
_cell_formula_units_Z 1
_cell_length_a 8.6238(17)
_cell_length_b 9.5937(19)
_cell_length_c 12.022(2)
_cell_measurement_reflns_used 3795
_cell_measurement_temperature 293(2)
_cell_measurement_theta_max 27.48
_cell_measurement_theta_min 1.87
_cell_volume 900.2(4)
_computing_cell_refinement 'PROCESS-AUTO '
_computing_data_collection 'PROCESS-AUTO (Rigaku, 1998)'
_computing_data_reduction 'PROCESS-AUTO '
_computing_molecular_graphics 'SHELXTL-PLUS (Sheldrick, 1990)'
_computing_publication_material SHELXL-97
_computing_structure_refinement 'SHELXL-97 (Sheldrick, 1997)'
_computing_structure_solution 'SHELXS-97 (Sheldrick, 1997)'
_diffrn_ambient_temperature 293(2)
_diffrn_detector_area_resol_mean 10.0
_diffrn_measured_fraction_theta_full 0.964
_diffrn_measured_fraction_theta_max 0.961
_diffrn_measurement_device_type 'Rigaku R-AXIS RAPID'
_diffrn_measurement_method '\w scan'
_diffrn_radiation_monochromator graphite
_diffrn_radiation_source 'rotorating anode'
_diffrn_radiation_type MoK\a
_diffrn_radiation_wavelength 0.71073
_diffrn_reflns_av_R_equivalents 0.0347
_diffrn_reflns_av_sigmaI/netI 0.0406
_diffrn_reflns_limit_h_max 11
_diffrn_reflns_limit_h_min 0
_diffrn_reflns_limit_k_max 12
_diffrn_reflns_limit_k_min -12
_diffrn_reflns_limit_l_max 14
_diffrn_reflns_limit_l_min -15
_diffrn_reflns_number 3971
_diffrn_reflns_theta_full 25.00
_diffrn_reflns_theta_max 27.48
_diffrn_reflns_theta_min 1.87
_diffrn_standards_decay_% none
_diffrn_standards_interval_count none
_diffrn_standards_number none
_exptl_absorpt_coefficient_mu 0.668
_exptl_absorpt_correction_T_max 0.906
_exptl_absorpt_correction_T_min 0.793
_exptl_absorpt_correction_type multi-scan
_exptl_absorpt_process_details 'ABSCOR (Higashi, 1995)'
_exptl_crystal_colour blue
_exptl_crystal_density_diffrn 1.451
_exptl_crystal_density_method 'not measured'
_exptl_crystal_description block
_exptl_crystal_F_000 407
_exptl_crystal_size_max 0.34
_exptl_crystal_size_mid 0.19
_exptl_crystal_size_min 0.14
_refine_diff_density_max 0.419
_refine_diff_density_min -0.464
_refine_diff_density_rms 0.098
_refine_ls_extinction_method none
_refine_ls_goodness_of_fit_ref 1.185
_refine_ls_hydrogen_treatment mixed
_refine_ls_matrix_type full
_refine_ls_number_parameters 276
_refine_ls_number_reflns 3971
_refine_ls_number_restraints 3
_refine_ls_restrained_S_all 1.185
_refine_ls_R_factor_all 0.0707
_refine_ls_R_factor_gt 0.0544
_refine_ls_shift/su_max 0.001
_refine_ls_shift/su_mean 0.000
_refine_ls_structure_factor_coef Fsqd
_refine_ls_weighting_details 'calc w=1/[\s^2^(Fo^2^)+(0.0785P)^2^+1.0539P] where P=(Fo^2^+2Fc^2^)/3'
_refine_ls_weighting_scheme calc
_refine_ls_wR_factor_gt 0.1684
_refine_ls_wR_factor_ref 0.1813
_reflns_number_gt 3175
_reflns_number_total 3971
_reflns_threshold_expression >2sigma(I)
_cod_data_source_file cg701119g_si_002.cif
_cod_data_source_block compound2
_cod_depositor_comments
;
The following automatic conversions were performed:

'_symmetry_cell_setting' value 'Triclinic' changed to 'triclinic'
according to /home/saulius/struct/CIF-dictionaries/cif_core.dic
dictionary named 'cif_core.dic' version 2.4.1 from 2010-06-29.

Automatic conversion script
Id: cif_fix_values 1715 2011-07-08 13:25:40Z adriana 
;
_cod_original_cell_volume 900.1(3)
_cod_original_sg_symbol_Hall '-p 1'
_cod_database_code 4503429

loop_
_symmetry_equiv_pos_as_xyz
'x, y, z'
'-x, -y, -z'

loop_
_atom_site_label
_atom_site_type_symbol
_atom_site_fract_x
_atom_site_fract_y
_atom_site_fract_z
_atom_site_U_iso_or_equiv
_atom_site_adp_type
_atom_site_occupancy
_atom_site_symmetry_multiplicity
_atom_site_calc_flag
_atom_site_refinement_flags
C1 C 1.3512(6) 0.1072(5) 0.5506(5) 0.0628(15) Uani 1 1 d .
H1 H 1.3638 0.0339 0.4794 0.075 Uiso 1 1 calc R
C2 C 1.4656(6) 0.2169(6) 0.6308(6) 0.0707(17) Uani 1 1 d .
H2 H 1.5699 0.2329 0.6254 0.085 Uiso 1 1 calc R
C3 C 1.2479(5) 0.2377(4) 0.6915(4) 0.0356(8) Uani 1 1 d .
H3 H 1.1745 0.2736 0.7375 0.043 Uiso 1 1 calc R
C4 C 1.4728(5) 0.4368(4) 0.8274(3) 0.0372(8) Uani 1 1 d .
H4A H 1.5552 0.4111 0.8846 0.045 Uiso 1 1 calc R
H4B H 1.3923 0.4805 0.8695 0.045 Uiso 1 1 calc R
C5 C 1.7121(5) 0.5793(5) 0.8204(4) 0.0432(9) Uani 1 1 d .
H5 H 1.7737 0.5280 0.8641 0.052 Uiso 1 1 calc R
C6 C 1.7871(5) 0.6825(5) 0.7881(4) 0.0477(10) Uani 1 1 d .
H6 H 1.8984 0.7017 0.8113 0.057 Uiso 1 1 calc R
C7 C 1.6976(6) 0.7563(5) 0.7221(4) 0.0477(10) Uani 1 1 d .
H7 H 1.7475 0.8252 0.6993 0.057 Uiso 1 1 calc R
C8 C 1.5298(5) 0.7272(5) 0.6888(4) 0.0447(10) Uani 1 1 d .
H8 H 1.4690 0.7769 0.6432 0.054 Uiso 1 1 calc R
C9 C 1.4532(5) 0.6267(4) 0.7224(4) 0.0365(8) Uani 1 1 d .
C10 C 1.2708(5) 0.6003(6) 0.6912(5) 0.0517(11) Uani 1 1 d .
H10A H 1.2373 0.4936 0.6620 0.062 Uiso 1 1 calc R
H10B H 1.2351 0.6483 0.7650 0.062 Uiso 1 1 calc R
C11 C 0.9501(5) 0.1431(4) 0.8188(3) 0.0363(8) Uani 1 1 d .
C12 C 0.9778(5) 0.0713(4) 0.9141(3) 0.0356(8) Uani 1 1 d .
C13 C 1.1215(6) 0.0125(4) 0.9435(4) 0.0413(9) Uani 1 1 d .
C14 C 1.2682(10) 0.0394(10) 0.9079(7) 0.0429(18) Uani 0.50 1 d P
H14 H 1.2624 0.0967 0.8590 0.052 Uiso 0.50 1 calc PR
C15 C 1.4148(12) -0.0127(13) 0.9402(10) 0.060(3) Uani 0.50 1 d P
C16 C 0.8560(6) 0.0603(4) 0.9708(4) 0.0416(9) Uani 1 1 d .
C17 C 0.6937(10) 0.1106(9) 0.9321(8) 0.0410(17) Uani 0.50 1 d P
H17 H 0.6791 0.1572 0.8750 0.049 Uiso 0.50 1 calc PR
C18 C 0.5660(11) 0.0896(11) 0.9791(10) 0.057(2) Uani 0.50 1 d P
C19 C 1.5466(5) 0.5511(4) 0.7885(3) 0.0343(8) Uani 1 1 d .
C20 C 1.1954(5) 0.6013(4) 0.4770(4) 0.0445(10) Uani 1 1 d .
H20 H 1.2327 0.5118 0.4374 0.053 Uiso 1 1 calc R
C21 C 1.1308(5) 0.7883(4) 0.6164(3) 0.0348(8) Uani 1 1 d .
H21 H 1.1167 0.8507 0.6915 0.042 Uiso 1 1 calc R
C22 C 1.1318(5) 0.6978(4) 0.4258(3) 0.0385(8) Uani 1 1 d .
H22 H 1.1181 0.6869 0.3440 0.046 Uiso 1 1 calc R
N1 N 1.2145(4) 0.1197(3) 0.5894(3) 0.0348(7) Uani 1 1 d .
N2 N 1.3984(4) 0.3004(3) 0.7220(3) 0.0342(7) Uani 1 1 d .
N3 N 1.1948(4) 0.6590(3) 0.5974(3) 0.0375(7) Uani 1 1 d .
N4 N 1.0906(4) 0.8148(3) 0.5139(3) 0.0315(6) Uani 1 1 d .
O1 O 0.9541(4) 0.0638(3) 0.7132(3) 0.0481(7) Uani 1 1 d .
O2 O 0.9270(5) 0.2771(3) 0.8531(3) 0.0640(10) Uani 1 1 d .
O1W O 1.1386(5) 0.5432(5) 0.9205(4) 0.0634(9) Uani 1 1 d D
Cu1 Cu 1.0000 0.0000 0.5000 0.0359(2) Uani 1 2 d S
HW11 H 1.115(8) 0.608(5) 0.982(4) 0.10(2) Uiso 1 1 d D
HW12 H 1.074(6) 0.466(4) 0.907(5) 0.065(18) Uiso 1 1 d D

loop_
_atom_site_aniso_label
_atom_site_aniso_U_11
_atom_site_aniso_U_22
_atom_site_aniso_U_33
_atom_site_aniso_U_23
_atom_site_aniso_U_13
_atom_site_aniso_U_12
C1 0.046(3) 0.046(3) 0.075(3) -0.011(2) 0.028(2) -0.002(2)
C2 0.047(3) 0.050(3) 0.095(4) -0.008(3) 0.035(3) -0.005(2)
C3 0.0356(19) 0.0353(19) 0.039(2) 0.0157(16) 0.0113(16) 0.0058(15)
C4 0.045(2) 0.0327(18) 0.0328(18) 0.0155(15) 0.0018(16) 0.0068(16)
C5 0.041(2) 0.041(2) 0.041(2) 0.0146(17) -0.0024(18) 0.0032(17)
C6 0.039(2) 0.045(2) 0.047(2) 0.0100(19) -0.0001(19) -0.0065(18)
C7 0.056(3) 0.033(2) 0.050(2) 0.0130(18) 0.012(2) -0.0068(18)
C8 0.053(2) 0.036(2) 0.047(2) 0.0221(18) 0.006(2) 0.0061(17)
C9 0.042(2) 0.0300(17) 0.0348(19) 0.0137(15) 0.0015(16) 0.0038(15)
C10 0.044(2) 0.066(3) 0.066(3) 0.052(3) 0.008(2) 0.015(2)
C11 0.048(2) 0.0294(17) 0.0329(19) 0.0144(15) 0.0082(17) 0.0013(15)
C12 0.055(2) 0.0244(16) 0.0320(18) 0.0104(14) 0.0187(17) 0.0031(15)
C13 0.064(3) 0.0293(18) 0.039(2) 0.0133(16) 0.027(2) 0.0090(17)
C14 0.050(5) 0.048(5) 0.032(4) 0.017(3) 0.009(4) 0.005(4)
C15 0.043(5) 0.078(7) 0.062(6) 0.022(5) 0.021(5) 0.004(5)
C16 0.065(3) 0.0271(17) 0.040(2) 0.0124(16) 0.026(2) 0.0073(17)
C17 0.047(4) 0.035(4) 0.040(4) 0.013(3) 0.011(4) 0.006(3)
C18 0.041(5) 0.055(5) 0.069(6) 0.018(5) 0.013(5) 0.010(4)
C19 0.042(2) 0.0241(16) 0.0292(17) 0.0066(14) 0.0010(16) 0.0035(14)
C20 0.056(2) 0.033(2) 0.041(2) 0.0095(17) 0.0099(19) 0.0205(18)
C21 0.040(2) 0.0343(18) 0.0325(18) 0.0146(15) 0.0093(16) 0.0106(15)
C22 0.043(2) 0.039(2) 0.0295(18) 0.0108(15) 0.0045(16) 0.0084(16)
N1 0.0351(16) 0.0281(15) 0.0444(18) 0.0167(13) 0.0105(14) 0.0070(12)
N2 0.0345(16) 0.0267(14) 0.0417(17) 0.0143(13) 0.0076(14) 0.0041(12)
N3 0.0432(18) 0.0359(16) 0.0412(18) 0.0245(14) 0.0083(15) 0.0132(14)
N4 0.0349(16) 0.0268(14) 0.0354(16) 0.0157(13) 0.0068(13) 0.0074(12)
O1 0.071(2) 0.0443(16) 0.0375(15) 0.0191(13) 0.0235(15) 0.0128(14)
O2 0.119(3) 0.0334(16) 0.0440(17) 0.0185(13) 0.0222(19) 0.0206(17)
O1W 0.070(2) 0.065(2) 0.060(2) 0.0200(19) 0.0283(19) 0.017(2)
Cu1 0.0314(4) 0.0241(3) 0.0530(4) 0.0208(3) 0.0020(3) 0.0048(2)

loop_
_atom_type_symbol
_atom_type_description
_atom_type_scat_dispersion_real
_atom_type_scat_dispersion_imag
_atom_type_scat_source
C C 0.0033 0.0016 'International Tables Vol C Tables 4.2.6.8 and 6.1.1.4'
H H 0.0000 0.0000 'International Tables Vol C Tables 4.2.6.8 and 6.1.1.4'
N N 0.0061 0.0033 'International Tables Vol C Tables 4.2.6.8 and 6.1.1.4'
O O 0.0106 0.0060 'International Tables Vol C Tables 4.2.6.8 and 6.1.1.4'
Cu Cu 0.3201 1.2651 'International Tables Vol C Tables 4.2.6.8 and 6.1.1.4'

loop_
_geom_angle_atom_site_label_1
_geom_angle_atom_site_label_2
_geom_angle_atom_site_label_3
_geom_angle
_geom_angle_site_symmetry_1
_geom_angle_site_symmetry_3
C2 C1 N1 109.8(4) . .
C2 C1 H1 125.1 . .
N1 C1 H1 125.1 . .
C1 C2 N2 106.6(4) . .
C1 C2 H2 126.7 . .
N2 C2 H2 126.7 . .
N1 C3 N2 112.5(3) . .
N1 C3 H3 123.7 . .
N2 C3 H3 123.7 . .
N2 C4 C19 111.8(3) . .
N2 C4 H4A 109.3 . .
C19 C4 H4A 109.3 . .
N2 C4 H4B 109.3 . .
C19 C4 H4B 109.3 . .
H4A C4 H4B 107.9 . .
C6 C5 C19 120.9(4) . .
C6 C5 H5 119.6 . .
C19 C5 H5 119.6 . .
C7 C6 C5 119.9(4) . .
C7 C6 H6 120.0 . .
C5 C6 H6 120.0 . .
C6 C7 C8 119.3(4) . .
C6 C7 H7 120.3 . .
C8 C7 H7 120.3 . .
C9 C8 C7 121.4(4) . .
C9 C8 H8 119.3 . .
C7 C8 H8 119.3 . .
C8 C9 C19 118.4(4) . .
C8 C9 C10 121.3(3) . .
C19 C9 C10 120.2(3) . .
N3 C10 C9 112.0(3) . .
N3 C10 H10A 109.2 . .
C9 C10 H10A 109.2 . .
N3 C10 H10B 109.2 . .
C9 C10 H10B 109.2 . .
H10A C10 H10B 107.9 . .
O1 C11 O2 125.5(4) . .
O1 C11 C12 117.3(3) . .
O2 C11 C12 117.2(3) . .
C13 C12 C16 120.0(3) . .
C13 C12 C11 120.7(3) . .
C16 C12 C11 119.3(4) . .
C12 C13 C16 120.4(4) . 2_757
C12 C13 C14 125.2(5) . .
C16 C13 C14 113.7(5) 2_757 .
C15 C14 C13 126.3(8) . .
C15 C14 H14 116.8 . .
C13 C14 H14 116.8 . .
C14 C15 C18 119.3(9) . 2_757
C14 C15 C18 119.5(10) . 1_655
C18 C15 C18 105.6(9) 2_757 1_655
C14 C15 C15 144.2(12) . 2_857
C18 C15 C15 55.3(7) 2_757 2_857
C18 C15 C15 50.4(7) 1_655 2_857
C12 C16 C13 119.7(4) . 2_757
C12 C16 C17 120.8(5) . .
C13 C16 C17 119.2(5) 2_757 .
C18 C17 C16 122.2(7) . .
C18 C17 H17 118.9 . .
C16 C17 H17 118.9 . .
C17 C18 C15 118.9(9) . 2_757
C17 C18 C15 138.6(10) . 1_455
C15 C18 C15 74.4(9) 2_757 1_455
C5 C19 C9 120.0(4) . .
C5 C19 C4 117.9(3) . .
C9 C19 C4 122.0(3) . .
C22 C20 N3 107.1(3) . .
C22 C20 H20 126.4 . .
N3 C20 H20 126.4 . .
N4 C21 N3 110.5(3) . .
N4 C21 H21 124.8 . .
N3 C21 H21 124.8 . .
C20 C22 N4 108.6(3) . .
C20 C22 H22 125.7 . .
N4 C22 H22 125.7 . .
C3 N1 C1 105.2(3) . .
C3 N1 Cu1 126.9(3) . .
C1 N1 Cu1 127.5(3) . .
C3 N2 C2 105.9(3) . .
C3 N2 C4 126.7(3) . .
C2 N2 C4 127.3(4) . .
C21 N3 C20 107.3(3) . .
C21 N3 C10 126.6(4) . .
C20 N3 C10 125.7(3) . .
C21 N4 C22 106.6(3) . .
C21 N4 Cu1 124.6(3) . 1_565
C22 N4 Cu1 128.8(2) . 1_565
HW11 O1W HW12 102(3) . .
N4 Cu1 N4 180.00(18) 1_545 2_766
N4 Cu1 N1 89.66(12) 1_545 2_756
N4 Cu1 N1 90.34(12) 2_766 2_756
N4 Cu1 N1 90.34(12) 1_545 .
N4 Cu1 N1 89.66(12) 2_766 .
N1 Cu1 N1 180.0 2_756 .

loop_
_geom_bond_atom_site_label_1
_geom_bond_atom_site_label_2
_geom_bond_distance
_geom_bond_site_symmetry_2
C1 C2 1.345(7) .
C1 N1 1.357(6) .
C1 H1 0.9300 .
C2 N2 1.372(6) .
C2 H2 0.9300 .
C3 N1 1.311(5) .
C3 N2 1.330(5) .
C3 H3 0.9300 .
C4 N2 1.467(5) .
C4 C19 1.513(5) .
C4 H4A 0.9700 .
C4 H4B 0.9700 .
C5 C6 1.380(6) .
C5 C19 1.384(6) .
C5 H5 0.9300 .
C6 C7 1.365(6) .
C6 H6 0.9300 .
C7 C8 1.403(6) .
C7 H7 0.9300 .
C8 C9 1.377(6) .
C8 H8 0.9300 .
C9 C19 1.393(5) .
C9 C10 1.524(6) .
C10 N3 1.463(5) .
C10 H10A 0.9700 .
C10 H10B 0.9700 .
C11 O1 1.240(5) .
C11 O2 1.241(5) .
C11 C12 1.510(5) .
C12 C13 1.395(6) .
C12 C16 1.398(6) .
C13 C16 1.416(5) 2_757
C13 C14 1.471(10) .
C14 C15 1.391(13) .
C14 H14 0.9300 .
C15 C18 1.395(15) 2_757
C15 C18 1.489(14) 1_655
C16 C13 1.416(5) 2_757
C16 C17 1.515(9) .
C17 C18 1.390(13) .
C17 H17 0.9300 .
C18 C15 1.395(15) 2_757
C18 C15 1.489(14) 1_455
C20 C22 1.343(5) .
C20 N3 1.358(5) .
C20 H20 0.9300 .
C21 N4 1.314(5) .
C21 N3 1.337(5) .
C21 H21 0.9300 .
C22 N4 1.367(5) .
C22 H22 0.9300 .
N1 Cu1 2.002(3) .
N4 Cu1 2.002(3) 1_565
O1W HW11 0.85(2) .
O1W HW12 0.858(19) .
Cu1 N4 2.002(3) 1_545
Cu1 N4 2.002(3) 2_766
Cu1 N1 2.002(3) 2_756

loop_
_geom_hbond_atom_site_label_D
_geom_hbond_atom_site_label_H
_geom_hbond_atom_site_label_A
_geom_hbond_distance_DH
_geom_hbond_distance_HA
_geom_hbond_distance_DA
_geom_hbond_angle_DHA
_geom_hbond_site_symmetry_A
O1W HW12 O2 0.858(19) 2.00(2) 2.855(6) 173(5) .
O1W HW11 O2 0.85(2) 2.02(3) 2.858(5) 165(7) 2_767

loop_
_geom_torsion_atom_site_label_1
_geom_torsion_atom_site_label_2
_geom_torsion_atom_site_label_3
_geom_torsion_atom_site_label_4
_geom_torsion
_geom_torsion_site_symmetry_1
_geom_torsion_site_symmetry_4
N1 C1 C2 N2 -0.1(7) . .
C19 C5 C6 C7 -1.1(7) . .
C5 C6 C7 C8 0.7(7) . .
C6 C7 C8 C9 0.6(7) . .
C7 C8 C9 C19 -1.4(6) . .
C7 C8 C9 C10 177.2(4) . .
C8 C9 C10 N3 15.6(6) . .
C19 C9 C10 N3 -165.8(4) . .
O1 C11 C12 C13 60.3(5) . .
O2 C11 C12 C13 -118.9(5) . .
O1 C11 C12 C16 -118.0(4) . .
O2 C11 C12 C16 62.8(5) . .
C16 C12 C13 C16 1.0(6) . 2_757
C11 C12 C13 C16 -177.3(4) . 2_757
C16 C12 C13 C14 -168.6(5) . .
C11 C12 C13 C14 13.1(7) . .
C12 C13 C14 C15 177.2(8) . .
C16 C13 C14 C15 7.0(11) 2_757 .
C13 C14 C15 C18 -4.8(15) . 2_757
C13 C14 C15 C18 -137.0(9) . 1_655
C13 C14 C15 C15 -75(2) . 2_857
C13 C12 C16 C13 -1.0(6) . 2_757
C11 C12 C16 C13 177.3(4) . 2_757
C13 C12 C16 C17 -174.5(5) . .
C11 C12 C16 C17 3.8(6) . .
C12 C16 C17 C18 174.4(7) . .
C13 C16 C17 C18 0.9(10) 2_757 .
C16 C17 C18 C15 -3.4(14) . 2_757
C16 C17 C18 C15 -102.6(15) . 1_455
C6 C5 C19 C9 0.4(6) . .
C6 C5 C19 C4 -179.8(4) . .
C8 C9 C19 C5 0.9(6) . .
C10 C9 C19 C5 -177.7(4) . .
C8 C9 C19 C4 -179.0(4) . .
C10 C9 C19 C4 2.4(6) . .
N2 C4 C19 C5 -110.4(4) . .
N2 C4 C19 C9 69.4(5) . .
N3 C20 C22 N4 -0.5(5) . .
N2 C3 N1 C1 -1.1(5) . .
N2 C3 N1 Cu1 -174.3(2) . .
C2 C1 N1 C3 0.7(6) . .
C2 C1 N1 Cu1 173.9(4) . .
N1 C3 N2 C2 1.1(5) . .
N1 C3 N2 C4 177.3(3) . .
C1 C2 N2 C3 -0.5(6) . .
C1 C2 N2 C4 -176.8(4) . .
C19 C4 N2 C3 -125.4(4) . .
C19 C4 N2 C2 50.1(6) . .
N4 C21 N3 C20 0.2(5) . .
N4 C21 N3 C10 172.3(4) . .
C22 C20 N3 C21 0.2(5) . .
C22 C20 N3 C10 -172.0(4) . .
C9 C10 N3 C21 -100.5(5) . .
C9 C10 N3 C20 70.3(6) . .
N3 C21 N4 C22 -0.5(4) . .
N3 C21 N4 Cu1 -177.0(2) . 1_565
C20 C22 N4 C21 0.6(5) . .
C20 C22 N4 Cu1 176.9(3) . 1_565
C3 N1 Cu1 N4 -122.1(3) . 1_545
C1 N1 Cu1 N4 66.1(4) . 1_545
C3 N1 Cu1 N4 57.9(3) . 2_766
C1 N1 Cu1 N4 -113.9(4) . 2_766
C3 N1 Cu1 N1 66(100) . 2_756
C1 N1 Cu1 N1 -106(100) . 2_756
